data_4108064
loop_
_publ_author_name
'Shin Takemoto'
'Shohei Otsuki'
'Yasuhiro Hashimoto'
'Ken Kamikawa'
'Hiroyuki Matsuzaka'

_publ_section_title
;
 Divalent Dirhodium Imido Complexes: Formation, Structure, and Alkyne
 Cycloaddition Reactivity
;
_journal_name_full 'Journal of the American Chemical Society'
_journal_page_first 8904
_journal_page_last 8905
_journal_paper_doi 10.1021/ja8033922
_journal_volume 130
_journal_year 2008
_chemical_formula_sum 'C32 H47 N Rh2'
_chemical_formula_weight 651.53
_chemical_name_systematic
; 
 ? 
;
_space_group_IT_number 15
_symmetry_cell_setting monoclinic
_symmetry_space_group_name_Hall '-C 2yc'
_symmetry_space_group_name_H-M 'C 1 2/c 1'
_atom_sites_solution_hydrogens geom
_atom_sites_solution_primary direct
_atom_sites_solution_secondary difmap
_audit_creation_method SHELXL-97
_cell_angle_alpha 90.00
_cell_angle_beta 103.634(15)
_cell_angle_gamma 90.00
_cell_formula_units_Z 8
_cell_length_a 16.831(7)
_cell_length_b 16.775(5)
_cell_length_c 23.043(7)
_cell_measurement_temperature 296(2)
_cell_volume 6323(4)
_computing_cell_refinement 'rigaku process auto'
_computing_data_collection 'rigaku process auto'
_computing_data_reduction 'rigaku process auto'
_computing_structure_refinement 'SHELXL-97 (Sheldrick, 1997)'
_computing_structure_solution 'SHELXS-97 (Sheldrick, 1990)'
_diffrn_ambient_temperature 296(2)
_diffrn_measured_fraction_theta_full 0.998
_diffrn_measured_fraction_theta_max 0.998
_diffrn_measurement_device_type 'rigaku raxis rapid'
_diffrn_radiation_monochromator graphite
_diffrn_radiation_source 'fine-focus sealed tube'
_diffrn_radiation_type MoK\a
_diffrn_radiation_wavelength 0.71075
_diffrn_reflns_av_R_equivalents 0.0238
_diffrn_reflns_av_sigmaI/netI 0.0209
_diffrn_reflns_limit_h_max 21
_diffrn_reflns_limit_h_min -21
_diffrn_reflns_limit_k_max 21
_diffrn_reflns_limit_k_min -21
_diffrn_reflns_limit_l_max 25
_diffrn_reflns_limit_l_min -29
_diffrn_reflns_number 30583
_diffrn_reflns_theta_full 27.48
_diffrn_reflns_theta_max 27.48
_diffrn_reflns_theta_min 3.03
_exptl_absorpt_coefficient_mu 1.062
_exptl_absorpt_correction_T_max 0.6187
_exptl_absorpt_correction_T_min 0.5681
_exptl_absorpt_correction_type empirical
_exptl_absorpt_process_details abscor
_exptl_crystal_colour 'dark red'
_exptl_crystal_density_diffrn 1.369
_exptl_crystal_description block
_exptl_crystal_F_000 2688
_exptl_crystal_size_max 0.60
_exptl_crystal_size_mid 0.60
_exptl_crystal_size_min 0.50
_refine_diff_density_max 1.067
_refine_diff_density_min -0.360
_refine_diff_density_rms 0.083
_refine_ls_extinction_method none
_refine_ls_goodness_of_fit_ref 1.109
_refine_ls_hydrogen_treatment constr
_refine_ls_matrix_type full
_refine_ls_number_parameters 316
_refine_ls_number_reflns 7244
_refine_ls_number_restraints 0
_refine_ls_restrained_S_all 1.109
_refine_ls_R_factor_all 0.0366
_refine_ls_R_factor_gt 0.0305
_refine_ls_shift/su_max 0.001
_refine_ls_shift/su_mean 0.000
_refine_ls_structure_factor_coef Fsqd
_refine_ls_weighting_details 'calc w=1/[\s^2^(Fo^2^)+(0.0428P)^2^+4.5703P] where P=(Fo^2^+2Fc^2^)/3'
_refine_ls_weighting_scheme calc
_refine_ls_wR_factor_gt 0.0806
_refine_ls_wR_factor_ref 0.0845
_reflns_number_gt 6113
_reflns_number_total 7244
_reflns_threshold_expression >2sigma(I)
_cod_data_source_file ja8033922-file003.cif
_cod_data_source_block shelxl
_cod_database_code 4108064

loop_
_symmetry_equiv_pos_as_xyz
'x, y, z'
'-x, y, -z+1/2'
'x+1/2, y+1/2, z'
'-x+1/2, y+1/2, -z+1/2'
'-x, -y, -z'
'x, -y, z-1/2'
'-x+1/2, -y+1/2, -z'
'x+1/2, -y+1/2, z-1/2'

loop_
_atom_site_label
_atom_site_type_symbol
_atom_site_fract_x
_atom_site_fract_y
_atom_site_fract_z
_atom_site_U_iso_or_equiv
_atom_site_adp_type
_atom_site_occupancy
_atom_site_symmetry_multiplicity
_atom_site_calc_flag
_atom_site_refinement_flags
Rh1 Rh 0.233645(11) 0.101890(10) 0.143213(7) 0.03802(7) Uani 1 1 d .
Rh2 Rh 0.238054(12) -0.048203(11) 0.143100(7) 0.04248(7) Uani 1 1 d .
N1 N 0.25832(13) 0.02822(10) 0.08765(8) 0.0396(4) Uani 1 1 d .
C1 C 0.28502(15) 0.02594(12) 0.03528(10) 0.0412(5) Uani 1 1 d .
C2 C 0.23109(17) -0.00103(16) -0.01836(10) 0.0487(5) Uani 1 1 d .
C3 C 0.2609(2) -0.0062(2) -0.06925(12) 0.0665(8) Uani 1 1 d .
H3 H 0.2265 -0.0248 -0.1043 0.080 Uiso 1 1 calc R
C4 C 0.3386(2) 0.0149(2) -0.06971(13) 0.0762(10) Uani 1 1 d .
H4 H 0.3569 0.0102 -0.1046 0.091 Uiso 1 1 calc R
C5 C 0.39060(19) 0.0432(2) -0.01820(14) 0.0664(8) Uani 1 1 d .
H5 H 0.4435 0.0582 -0.0190 0.080 Uiso 1 1 calc R
C6 C 0.36527(16) 0.04974(15) 0.03448(11) 0.0489(5) Uani 1 1 d .
C7 C 0.1428(2) -0.01750(18) -0.01941(12) 0.0617(7) Uani 1 1 d .
H7 H 0.1415 -0.0441 0.0182 0.074 Uiso 1 1 calc R
C8 C 0.0971(2) 0.0613(2) -0.02083(17) 0.0823(10) Uani 1 1 d .
H8A H 0.0409 0.0509 -0.0214 0.123 Uiso 1 1 calc R
H8B H 0.1003 0.0906 -0.0560 0.123 Uiso 1 1 calc R
H8C H 0.1214 0.0920 0.0140 0.123 Uiso 1 1 calc R
C9 C 0.0995(3) -0.0718(3) -0.06981(18) 0.1183(18) Uani 1 1 d .
H9A H 0.0439 -0.0796 -0.0672 0.177 Uiso 1 1 calc R
H9B H 0.1269 -0.1223 -0.0665 0.177 Uiso 1 1 calc R
H9C H 0.1002 -0.0478 -0.1075 0.177 Uiso 1 1 calc R
C10 C 0.42186(16) 0.07971(18) 0.09163(12) 0.0574(6) Uani 1 1 d .
H10 H 0.3879 0.1086 0.1138 0.069 Uiso 1 1 calc R
C11 C 0.4868(2) 0.1382(2) 0.08108(18) 0.0842(10) Uani 1 1 d .
H11A H 0.5204 0.1548 0.1188 0.126 Uiso 1 1 calc R
H11B H 0.4606 0.1839 0.0597 0.126 Uiso 1 1 calc R
H11C H 0.5202 0.1125 0.0581 0.126 Uiso 1 1 calc R
C12 C 0.4614(2) 0.0109(2) 0.13106(15) 0.0758(9) Uani 1 1 d .
H12A H 0.4966 0.0316 0.1669 0.114 Uiso 1 1 calc R
H12B H 0.4929 -0.0208 0.1099 0.114 Uiso 1 1 calc R
H12C H 0.4197 -0.0215 0.1412 0.114 Uiso 1 1 calc R
C13 C 0.16795(18) 0.21558(15) 0.13690(12) 0.0550(6) Uani 1 1 d .
C14 C 0.16237(19) 0.17536(16) 0.19098(13) 0.0576(7) Uani 1 1 d .
C15 C 0.24112(19) 0.16739(15) 0.22658(11) 0.0552(7) Uani 1 1 d .
C16 C 0.29658(17) 0.20022(15) 0.19394(12) 0.0547(6) Uani 1 1 d .
C17 C 0.24931(18) 0.23472(14) 0.13973(11) 0.0503(6) Uani 1 1 d .
C18 C 0.0957(2) 0.2393(2) 0.08805(17) 0.0895(12) Uani 1 1 d .
H18A H 0.0737 0.2886 0.0985 0.134 Uiso 1 1 calc R
H18B H 0.0547 0.1985 0.0830 0.134 Uiso 1 1 calc R
H18C H 0.1128 0.2460 0.0514 0.134 Uiso 1 1 calc R
C19 C 0.0844(2) 0.1517(2) 0.2065(2) 0.0944(12) Uani 1 1 d .
H19A H 0.0959 0.1149 0.2393 0.142 Uiso 1 1 calc R
H19B H 0.0489 0.1268 0.1725 0.142 Uiso 1 1 calc R
H19C H 0.0581 0.1982 0.2176 0.142 Uiso 1 1 calc R
C20 C 0.2660(3) 0.1341(2) 0.28872(13) 0.0922(13) Uani 1 1 d .
H20A H 0.2822 0.1769 0.3167 0.138 Uiso 1 1 calc R
H20B H 0.3109 0.0980 0.2914 0.138 Uiso 1 1 calc R
H20C H 0.2206 0.1062 0.2979 0.138 Uiso 1 1 calc R
C21 C 0.3870(2) 0.2054(2) 0.21696(18) 0.0885(11) Uani 1 1 d .
H21A H 0.3995 0.2412 0.2503 0.133 Uiso 1 1 calc R
H21B H 0.4113 0.2247 0.1860 0.133 Uiso 1 1 calc R
H21C H 0.4084 0.1535 0.2294 0.133 Uiso 1 1 calc R
C22 C 0.2831(3) 0.27785(19) 0.09311(17) 0.0904(12) Uani 1 1 d .
H22A H 0.2414 0.2819 0.0568 0.136 Uiso 1 1 calc R
H22B H 0.3288 0.2487 0.0857 0.136 Uiso 1 1 calc R
H22C H 0.3005 0.3303 0.1073 0.136 Uiso 1 1 calc R
C23 C 0.2903(3) -0.17064(17) 0.16038(17) 0.0742(9) Uani 1 1 d .
C24 C 0.2111(3) -0.17756(17) 0.12802(14) 0.0730(10) Uani 1 1 d .
C25 C 0.1584(2) -0.14053(17) 0.16133(14) 0.0667(8) Uani 1 1 d .
C26 C 0.2093(2) -0.11605(16) 0.21710(12) 0.0618(7) Uani 1 1 d .
C27 C 0.2896(2) -0.12964(16) 0.21448(13) 0.0662(8) Uani 1 1 d .
C28 C 0.3653(3) -0.2013(3) 0.1428(3) 0.135(2) Uani 1 1 d .
H28A H 0.3771 -0.2544 0.1580 0.202 Uiso 1 1 calc R
H28B H 0.4108 -0.1671 0.1591 0.202 Uiso 1 1 calc R
H28C H 0.3558 -0.2020 0.1000 0.202 Uiso 1 1 calc R
C29 C 0.1802(4) -0.2183(2) 0.06828(18) 0.140(2) Uani 1 1 d .
H29A H 0.2208 -0.2144 0.0453 0.209 Uiso 1 1 calc R
H29B H 0.1308 -0.1928 0.0471 0.209 Uiso 1 1 calc R
H29C H 0.1694 -0.2734 0.0746 0.209 Uiso 1 1 calc R
C30 C 0.0682(3) -0.1366(3) 0.1439(2) 0.1202(18) Uani 1 1 d .
H30A H 0.0457 -0.1782 0.1638 0.180 Uiso 1 1 calc R
H30B H 0.0500 -0.1434 0.1014 0.180 Uiso 1 1 calc R
H30C H 0.0504 -0.0857 0.1551 0.180 Uiso 1 1 calc R
C31 C 0.1799(3) -0.0808(2) 0.26824(18) 0.1067(16) Uani 1 1 d .
H31A H 0.1713 -0.1226 0.2945 0.160 Uiso 1 1 calc R
H31B H 0.1294 -0.0529 0.2531 0.160 Uiso 1 1 calc R
H31C H 0.2201 -0.0442 0.2897 0.160 Uiso 1 1 calc R
C32 C 0.3640(3) -0.1117(2) 0.26334(19) 0.1101(16) Uani 1 1 d .
H32A H 0.3492 -0.0769 0.2921 0.165 Uiso 1 1 calc R
H32B H 0.4046 -0.0864 0.2466 0.165 Uiso 1 1 calc R
H32C H 0.3857 -0.1605 0.2825 0.165 Uiso 1 1 calc R

loop_
_atom_site_aniso_label
_atom_site_aniso_U_11
_atom_site_aniso_U_22
_atom_site_aniso_U_33
_atom_site_aniso_U_23
_atom_site_aniso_U_13
_atom_site_aniso_U_12
Rh1 0.05076(12) 0.03139(10) 0.03243(10) -0.00147(6) 0.01082(7) -0.00083(6)
Rh2 0.06132(13) 0.03162(10) 0.03414(10) 0.00161(6) 0.01052(8) -0.00273(7)
N1 0.0523(11) 0.0320(9) 0.0329(9) -0.0038(7) 0.0066(8) -0.0021(7)
C1 0.0517(13) 0.0339(10) 0.0387(11) 0.0012(9) 0.0119(10) 0.0050(9)
C2 0.0636(16) 0.0459(12) 0.0361(11) -0.0021(10) 0.0109(10) 0.0018(11)
C3 0.080(2) 0.083(2) 0.0351(12) -0.0052(14) 0.0117(13) 0.0128(17)
C4 0.079(2) 0.115(3) 0.0407(14) 0.0042(16) 0.0259(14) 0.0237(19)
C5 0.0562(17) 0.089(2) 0.0603(17) 0.0119(15) 0.0258(14) 0.0147(15)
C6 0.0525(14) 0.0508(13) 0.0453(12) 0.0048(11) 0.0152(11) 0.0084(11)
C7 0.0706(19) 0.0716(19) 0.0393(13) -0.0030(12) 0.0058(12) -0.0224(14)
C8 0.0517(18) 0.110(3) 0.083(2) 0.015(2) 0.0102(16) 0.0002(18)
C9 0.125(4) 0.151(4) 0.074(2) -0.044(3) 0.016(2) -0.072(3)
C10 0.0460(14) 0.0672(17) 0.0589(15) -0.0026(13) 0.0123(11) -0.0015(12)
C11 0.071(2) 0.080(2) 0.101(3) 0.001(2) 0.0200(19) -0.0181(18)
C12 0.0580(18) 0.100(2) 0.0640(19) 0.0146(18) 0.0041(14) 0.0030(17)
C13 0.0695(18) 0.0395(12) 0.0534(14) -0.0057(11) 0.0093(12) 0.0091(11)
C14 0.0712(18) 0.0440(13) 0.0652(16) -0.0116(12) 0.0314(14) 0.0015(12)
C15 0.089(2) 0.0379(12) 0.0394(12) -0.0069(10) 0.0160(12) 0.0049(12)
C16 0.0622(16) 0.0421(13) 0.0566(15) -0.0159(11) 0.0079(12) -0.0001(11)
C17 0.0752(18) 0.0315(11) 0.0477(13) -0.0031(9) 0.0214(12) -0.0066(10)
C18 0.090(3) 0.074(2) 0.088(2) -0.0033(19) -0.011(2) 0.0254(19)
C19 0.097(3) 0.082(2) 0.124(3) -0.017(2) 0.067(3) -0.007(2)
C20 0.171(4) 0.0612(19) 0.0411(15) -0.0028(14) 0.0176(19) 0.016(2)
C21 0.071(2) 0.081(2) 0.104(3) -0.038(2) 0.0003(19) -0.0055(17)
C22 0.147(4) 0.0518(17) 0.088(2) 0.0049(17) 0.060(3) -0.014(2)
C23 0.102(3) 0.0382(13) 0.086(2) 0.0106(15) 0.029(2) 0.0091(15)
C24 0.131(3) 0.0374(13) 0.0493(15) 0.0069(12) 0.0178(18) -0.0134(16)
C25 0.074(2) 0.0474(14) 0.0715(19) 0.0217(14) 0.0039(15) -0.0140(13)
C26 0.097(2) 0.0407(13) 0.0498(14) 0.0120(12) 0.0210(14) -0.0034(13)
C27 0.083(2) 0.0423(13) 0.0631(17) 0.0142(13) -0.0037(15) -0.0064(13)
C28 0.158(5) 0.074(3) 0.201(6) 0.028(3) 0.098(4) 0.044(3)
C29 0.276(7) 0.066(2) 0.066(2) -0.018(2) 0.018(3) -0.054(3)
C30 0.082(3) 0.100(3) 0.161(5) 0.053(3) -0.006(3) -0.025(2)
C31 0.193(5) 0.067(2) 0.081(2) 0.013(2) 0.073(3) -0.006(3)
C32 0.116(3) 0.080(2) 0.103(3) 0.026(2) -0.038(3) -0.015(2)

loop_
_atom_type_symbol
_atom_type_description
_atom_type_scat_dispersion_real
_atom_type_scat_dispersion_imag
_atom_type_scat_source
C C 0.0033 0.0016 'International Tables Vol C Tables 4.2.6.8 and 6.1.1.4'
H H 0.0000 0.0000 'International Tables Vol C Tables 4.2.6.8 and 6.1.1.4'
N N 0.0061 0.0033 'International Tables Vol C Tables 4.2.6.8 and 6.1.1.4'
Rh Rh -1.1178 0.9187 'International Tables Vol C Tables 4.2.6.8 and 6.1.1.4'

loop_
_geom_angle_atom_site_label_1
_geom_angle_atom_site_label_2
_geom_angle_atom_site_label_3
_geom_angle
N1 Rh1 C16 135.17(10)
N1 Rh1 C15 160.61(10)
C16 Rh1 C15 38.71(11)
N1 Rh1 C14 160.12(10)
C16 Rh1 C14 63.45(11)
C15 Rh1 C14 37.04(11)
N1 Rh1 C13 135.25(9)
C16 Rh1 C13 62.93(10)
C15 Rh1 C13 62.97(10)
C14 Rh1 C13 38.36(11)
N1 Rh1 C17 125.19(9)
C16 Rh1 C17 38.01(10)
C15 Rh1 C17 63.33(9)
C14 Rh1 C17 62.78(10)
C13 Rh1 C17 36.55(10)
N1 Rh1 Rh2 48.40(6)
C16 Rh1 Rh2 139.14(7)
C15 Rh1 Rh2 120.44(7)
C14 Rh1 Rh2 125.67(7)
C13 Rh1 Rh2 152.14(8)
C17 Rh1 Rh2 170.84(7)
N1 Rh2 C25 146.78(10)
N1 Rh2 C27 146.91(11)
C25 Rh2 C27 63.43(12)
N1 Rh2 C26 168.66(10)
C25 Rh2 C26 38.26(11)
C27 Rh2 C26 37.13(12)
N1 Rh2 C24 128.01(9)
C25 Rh2 C24 38.41(13)
C27 Rh2 C24 62.12(11)
C26 Rh2 C24 62.76(11)
N1 Rh2 C23 128.05(11)
C25 Rh2 C23 62.63(14)
C27 Rh2 C23 37.86(13)
C26 Rh2 C23 62.25(13)
C24 Rh2 C23 35.76(14)
N1 Rh2 Rh1 48.33(6)
C25 Rh2 Rh1 134.34(10)
C27 Rh2 Rh1 129.72(8)
C26 Rh2 Rh1 120.34(8)
C24 Rh2 Rh1 165.70(10)
C23 Rh2 Rh1 158.41(11)
C1 N1 Rh1 140.83(15)
C1 N1 Rh2 135.69(14)
Rh1 N1 Rh2 83.27(8)
N1 C1 C6 120.8(2)
N1 C1 C2 119.6(2)
C6 C1 C2 119.6(2)
C3 C2 C1 118.2(3)
C3 C2 C7 121.9(2)
C1 C2 C7 119.8(2)
C4 C3 C2 122.2(3)
C3 C4 C5 119.9(3)
C4 C5 C6 121.1(3)
C5 C6 C1 118.9(3)
C5 C6 C10 121.8(3)
C1 C6 C10 119.3(2)
C2 C7 C9 114.6(3)
C2 C7 C8 109.4(2)
C9 C7 C8 110.7(3)
C6 C10 C12 111.3(3)
C6 C10 C11 113.6(3)
C12 C10 C11 110.7(3)
C17 C13 C14 109.4(2)
C17 C13 C18 125.9(3)
C14 C13 C18 124.5(3)
C17 C13 Rh1 73.88(15)
C14 C13 Rh1 70.71(14)
C18 C13 Rh1 125.9(2)
C15 C14 C13 107.9(3)
C15 C14 C19 127.1(3)
C13 C14 C19 124.9(3)
C15 C14 Rh1 71.55(15)
C13 C14 Rh1 70.93(15)
C19 C14 Rh1 126.0(2)
C14 C15 C16 107.5(2)
C14 C15 C20 127.6(3)
C16 C15 C20 124.9(3)
C14 C15 Rh1 71.42(15)
C16 C15 Rh1 69.14(14)
C20 C15 Rh1 126.53(19)
C15 C16 C17 108.3(2)
C15 C16 C21 124.7(3)
C17 C16 C21 126.6(3)
C15 C16 Rh1 72.15(14)
C17 C16 Rh1 74.65(14)
C21 C16 Rh1 124.6(2)
C13 C17 C16 106.6(2)
C13 C17 C22 127.4(3)
C16 C17 C22 125.9(3)
C13 C17 Rh1 69.57(14)
C16 C17 Rh1 67.34(13)
C22 C17 Rh1 124.51(19)
C24 C23 C27 108.1(3)
C24 C23 C28 126.5(4)
C27 C23 C28 125.4(4)
C24 C23 Rh2 71.91(18)
C27 C23 Rh2 68.20(16)
C28 C23 Rh2 125.9(3)
C23 C24 C25 108.3(3)
C23 C24 C29 127.9(4)
C25 C24 C29 123.7(4)
C23 C24 Rh2 72.33(17)
C25 C24 Rh2 68.02(16)
C29 C24 Rh2 126.5(2)
C26 C25 C24 106.8(3)
C26 C25 C30 126.3(4)
C24 C25 C30 126.5(4)
C26 C25 Rh2 72.52(16)
C24 C25 Rh2 73.57(18)
C30 C25 Rh2 124.2(2)
C27 C26 C25 107.3(3)
C27 C26 C31 127.1(3)
C25 C26 C31 125.5(4)
C27 C26 Rh2 69.88(16)
C25 C26 Rh2 69.21(16)
C31 C26 Rh2 125.3(2)
C26 C27 C23 109.0(3)
C26 C27 C32 125.6(4)
C23 C27 C32 125.1(4)
C26 C27 Rh2 73.00(16)
C23 C27 Rh2 73.94(17)
C32 C27 Rh2 124.0(2)

loop_
_geom_bond_atom_site_label_1
_geom_bond_atom_site_label_2
_geom_bond_distance
Rh1 N1 1.8946(18)
Rh1 C16 2.151(2)
Rh1 C15 2.191(2)
Rh1 C14 2.189(3)
Rh1 C13 2.192(3)
Rh1 C17 2.247(2)
Rh1 Rh2 2.5190(7)
Rh2 N1 1.8969(19)
Rh2 C25 2.153(3)
Rh2 C27 2.157(3)
Rh2 C26 2.197(3)
Rh2 C24 2.227(3)
Rh2 C23 2.233(3)
N1 C1 1.384(3)
C1 C6 1.413(4)
C1 C2 1.424(3)
C2 C3 1.383(4)
C2 C7 1.506(4)
C3 C4 1.358(5)
C4 C5 1.382(5)
C5 C6 1.383(4)
C6 C10 1.518(4)
C7 C9 1.520(4)
C7 C8 1.525(5)
C10 C12 1.522(4)
C10 C11 1.531(4)
C13 C17 1.393(4)
C13 C14 1.439(4)
C13 C18 1.503(4)
C14 C15 1.391(4)
C14 C19 1.493(4)
C15 C16 1.439(4)
C15 C20 1.501(4)
C16 C17 1.435(4)
C16 C21 1.491(4)
C17 C22 1.513(4)
C23 C24 1.369(5)
C23 C27 1.426(5)
C23 C28 1.505(5)
C24 C25 1.443(5)
C24 C29 1.515(5)
C25 C26 1.426(4)
C25 C30 1.478(5)
C26 C27 1.387(5)
C26 C31 1.503(5)
C27 C32 1.503(4)
